data_7251046
loop_
_publ_author_name
'Mudda, Ramesh Reddy'
'Devarapalli, Ramesh'
'Bollineni, Manjunath'
'Das, Arijit'
'Chennuru, Ramanaiah'

_publ_section_title
;
 Emphasis on pharmaceutically acceptable solvates: linking solubility with
 isostructurality for better drug design
;
_journal_issue 46
_journal_name_full CrystEngComm
_journal_page_first 7562
_journal_page_last 7574
_journal_paper_doi 10.1039/D5CE00633C
_journal_volume 27
_journal_year 2025
_chemical_absolute_configuration ad
_chemical_formula_moiety '2(C26 H24 N7 O2), 2(C4 H3 O4), C2 H6 O, H2 O'
_chemical_formula_sum 'C62 H62 N14 O14'
_chemical_formula_weight 1227.26
_chemical_name_systematic 'Acalabrutinib maleate'
_space_group_crystal_system triclinic
_space_group_IT_number 1
_space_group_name_Hall 'P 1'
_space_group_name_H-M_alt 'P 1'
_atom_sites_solution_hydrogens geom
_atom_sites_solution_primary direct
_atom_sites_solution_secondary difmap
_audit_creation_date 2023-06-16
_audit_creation_method
;
Olex2 1.2-ac21
(compiled 2015.09.16 svn.r134, GUI svn.r4998)
;
_audit_update_record
;
2023-06-26 deposited with the CCDC.	2025-10-16 downloaded from the CCDC.
;
_cell_angle_alpha 78.0108(13)
_cell_angle_beta 81.7049(12)
_cell_angle_gamma 70.9622(14)
_cell_formula_units_Z 1
_cell_length_a 9.49588(14)
_cell_length_b 9.79722(17)
_cell_length_c 17.0733(2)
_cell_measurement_reflns_used 23073
_cell_measurement_temperature 100.00(10)
_cell_measurement_theta_max 68.0690
_cell_measurement_theta_min 2.6200
_cell_volume 1463.72(4)
_computing_cell_refinement 'CrysAlisPro 1.171.42.58a (Rigaku OD, 2022)'
_computing_data_collection 'CrysAlisPro 1.171.42.58a (Rigaku OD, 2022)'
_computing_data_reduction 'CrysAlisPro 1.171.42.58a (Rigaku OD, 2022)'
_computing_molecular_graphics 'Olex2 (Dolomanov et al., 2009)'
_computing_publication_material 'Olex2 (Dolomanov et al., 2009)'
_computing_structure_refinement 'ShelXL (Sheldrick, 2008)'
_computing_structure_solution 'ShelXT (Sheldrick, 2015)'
_diffrn_ambient_environment N~2~
_diffrn_ambient_temperature 100.00(10)
_diffrn_detector 'Hybrid Pixel Array Detector'
_diffrn_detector_area_resol_mean 10.0000
_diffrn_detector_type HyPix3000
_diffrn_measured_fraction_theta_full 0.992
_diffrn_measured_fraction_theta_max 0.992
_diffrn_measurement_details
;
List of Runs (angles in degrees, time in seconds):

  # Type    Start    End  Width  t~exp~   \w     \q     \k     \f   Frames
#--------------------------------------------------------------------------
  1  \w    -22.00  70.00   0.50    0.50    --   41.33 -81.00 -47.00  184
  2  \w   -152.00 -78.00   0.50    2.00    --  -82.50 -81.00 -47.00  148
  3  \w   -111.00 -13.00   0.50    2.00    --  -82.50  81.00  74.00  196
  4  \w     28.00 125.00   0.50    2.00    --   96.67 -81.00 -47.00  194
  5  \w    100.00 166.00   0.50    2.00    --   96.67  81.00  74.00  132
  6  \w    -24.00  35.00   0.50    0.50    --  -41.33  11.00-150.00  118
  7  \w    -28.00  30.00   0.50    0.50    --  -41.33  21.00 150.00  116
  8  \w   -109.00 -18.00   0.50    0.50    --  -41.33 -65.00 -60.00  182
  9  \w    -37.00  27.00   0.50    0.50    --  -41.33  32.00 -90.00  128
 10  \w    -69.00  28.00   0.50    0.50    --  -41.33  81.00  74.00  194
 11  \w    -48.00  26.00   0.50    0.50    --  -41.33  43.00-150.00  148
 12  \w    -48.00  26.00   0.50    0.50    --  -41.33  43.00  60.00  148
 13  \w    -30.00  28.00   0.50    0.50    --   41.33 -21.00 150.00  116
 14  \w     41.00 100.00   0.50    0.50    --   41.33-138.00 -30.00  118
 15  \w    -27.00  68.00   0.50    0.50    --   41.33 -77.00  30.00  190
 16  \w    -26.00  37.00   0.50    0.50    --   41.33 -32.00   0.00  126
 17  \w    -34.00  24.00   0.50    0.50    --   41.33 -11.00 -90.00  116
 18  \w    -25.00  48.00   0.50    0.50    --   41.33 -43.00-150.00  146
 19  \w    -47.00 -15.00   0.50    2.00    --  -82.50  42.00 -60.00   64
 20  \w    -80.00  -9.00   0.50    2.00    --  -82.50  96.00-180.00  142
 21  \w   -149.00 -78.00   0.50    2.00    --  -82.50-117.00 120.00  142
 22  \w    -47.00 -15.00   0.50    2.00    --  -82.50  42.00   0.00   64
 23  \w    -47.00 -15.00   0.50    2.00    --  -82.50  42.00-180.00   64
 24  \w   -150.00 -69.00   0.50    2.00    --  -82.50 -33.00   0.00  162
 25  \w     22.00 106.00   0.50    2.00    --   96.67 -96.00-150.00  168
 26  \w     30.00  57.00   0.50    2.00    --   96.67 -50.00   0.00   54
 27  \w     99.00 164.00   0.50    2.00    --   96.67 117.00   0.00  130
 28  \w    105.00 170.00   0.50    2.00    --   96.67  96.00-150.00  130
 29  \w     73.00 165.00   0.50    2.00    --   96.67  68.00 -60.00  184
 30  \w     44.00 127.00   0.50    2.00    --   96.67-145.00 -90.00  166
 31  \w     78.00 163.00   0.50    2.00    --   96.67  50.00 120.00  170
 32  \w     22.00 106.00   0.50    2.00    --   96.67 -96.00  60.00  168
 33  \w    105.00 170.00   0.50    2.00    --   96.67  96.00 150.00  130
 34  \w     27.00 127.00   0.50    2.00    --   96.67 -87.00 -90.00  200
 35  \w     30.00 109.00   0.50    2.00    --   96.67-117.00-180.00  158
 36  \w     99.00 164.00   0.50    2.00    --   96.67 117.00  30.00  130
 37  \w     81.00 164.00   0.50    2.00    --   96.67 145.00 150.00  166
 38  \w     99.00 164.00   0.50    2.00    --   96.67 117.00 120.00  130
 39  \w     30.00  57.00   0.50    2.00    --   96.67 -50.00 -60.00   54
 40  \w     29.00  83.00   0.50    2.00    --   96.67 -68.00  60.00  108
 41  \w     83.00 164.00   0.50    2.00    --   96.67  33.00-150.00  162
 42  \w     29.00  83.00   0.50    2.00    --   96.67 -68.00-150.00  108
 43  \w     28.00 105.00   0.50    2.00    --   96.67 -77.00 150.00  154
 44  \w     44.00 127.00   0.50    2.00    --   96.67-145.00 120.00  166
 45  \w     30.00  57.00   0.50    2.00    --   96.67 -50.00 150.00   54
 46  \w     44.00 127.00   0.50    2.00    --   96.67-145.00-180.00  166
 47  \w     80.00 163.00   0.50    2.00    --   96.67  42.00 -90.00  166
 48  \w     83.00 164.00   0.50    2.00    --   96.67  33.00  90.00  162
 49  \w     30.00 109.00   0.50    2.00    --   96.67-117.00 -30.00  158
 50  \w     44.00 127.00   0.50    2.00    --   96.67-145.00 -60.00  166
 51  \w     30.00  57.00   0.50    2.00    --   96.67 -50.00 -30.00   54
 52  \w   -109.00 -18.00   0.50    0.50    --  -41.33 -65.00-180.00  182
 53  \w   -109.00 -18.00   0.50    0.50    --  -41.33 -65.00-150.00  182
 54  \w   -110.00 -14.00   0.50    0.50    --  -41.33 -77.00 120.00  192
 55  \w   -109.00 -18.00   0.50    0.50    --  -41.33 -65.00  60.00  182
 56  \w   -110.00 -14.00   0.50    0.50    --  -41.33 -77.00 150.00  192
 57  \w   -109.00 -18.00   0.50    0.50    --  -41.33 -65.00-120.00  182
 58  \w   -110.00 -14.00   0.50    0.50    --  -41.33 -77.00  60.00  192
 59  \w   -110.00 -14.00   0.50    0.50    --  -41.33 -77.00 -60.00  192
 60  \w   -110.00 -14.00   0.50    0.50    --  -41.33 -77.00   0.00  192
 61  \w   -110.00 -14.00   0.50    0.50    --  -41.33 -77.00 -90.00  192
 62  \w   -110.00 -14.00   0.50    0.50    --  -41.33 -77.00-180.00  192
 63  \w   -110.00 -14.00   0.50    0.50    --  -41.33 -77.00  90.00  192
 64  \w     15.00 110.00   0.50    0.50    --   41.33  77.00 -30.00  190
 65  \w     15.00 110.00   0.50    0.50    --   41.33  77.00  30.00  190
;
_diffrn_measurement_device 'four-circle diffractometer'
_diffrn_measurement_device_type 'XtaLAB Synergy, Dualflex, HyPix3000'
_diffrn_measurement_method '\w scans'
_diffrn_orient_matrix_type 'CrysAlisPro convention (1999,Acta A55,543-557)'
_diffrn_orient_matrix_UB_11 0.0371718000
_diffrn_orient_matrix_UB_12 0.0328758000
_diffrn_orient_matrix_UB_13 0.0776663000
_diffrn_orient_matrix_UB_21 0.1040298000
_diffrn_orient_matrix_UB_22 -0.1584615000
_diffrn_orient_matrix_UB_23 0.0188615000
_diffrn_orient_matrix_UB_31 0.1321105000
_diffrn_orient_matrix_UB_32 0.0481700000
_diffrn_orient_matrix_UB_33 -0.0466892000
_diffrn_radiation_monochromator mirror
_diffrn_radiation_probe x-ray
_diffrn_radiation_type CuK\a
_diffrn_radiation_wavelength 1.54184
_diffrn_reflns_av_R_equivalents 0.0635
_diffrn_reflns_av_unetI/netI 0.0468
_diffrn_reflns_limit_h_max 11
_diffrn_reflns_limit_h_min -10
_diffrn_reflns_limit_k_max 11
_diffrn_reflns_limit_k_min -11
_diffrn_reflns_limit_l_max 20
_diffrn_reflns_limit_l_min -20
_diffrn_reflns_number 25082
_diffrn_reflns_theta_full 68.25
_diffrn_reflns_theta_max 68.25
_diffrn_reflns_theta_min 2.65
_diffrn_source 'micro-focus sealed X-ray tube'
_diffrn_source_type 'PhotonJet (Cu) X-ray Source'
_exptl_absorpt_coefficient_mu 0.840
_exptl_absorpt_correction_T_max 1.00000
_exptl_absorpt_correction_T_min 0.80730
_exptl_absorpt_correction_type multi-scan
_exptl_absorpt_process_details
;
CrysAlisPro 1.171.42.58a (Rigaku Oxford Diffraction, 2022)
Empirical absorption correction using spherical harmonics,
implemented in SCALE3 ABSPACK scaling algorithm.
;
_exptl_crystal_colour colourless
_exptl_crystal_colour_primary colourless
_exptl_crystal_density_diffrn 1.392
_exptl_crystal_density_method 'not measured'
_exptl_crystal_description block
_exptl_crystal_F_000 644
_exptl_crystal_size_max 0.3
_exptl_crystal_size_mid 0.21
_exptl_crystal_size_min 0.13
_refine_diff_density_max 0.306
_refine_diff_density_min -0.288
_refine_diff_density_rms 0.046
_refine_ls_abs_structure_details 'Flack H D (1983), Acta Cryst. A39, 876-881'
_refine_ls_abs_structure_Flack 0.05(13)
_refine_ls_extinction_coef 0.0012(3)
_refine_ls_extinction_expression Fc^*^=kFc[1+0.001xFc^2^\l^3^/sin(2\q)]^-1/4^
_refine_ls_extinction_method SHELXL
_refine_ls_goodness_of_fit_ref 1.053
_refine_ls_hydrogen_treatment constr
_refine_ls_matrix_type full
_refine_ls_number_parameters 821
_refine_ls_number_reflns 8266
_refine_ls_number_restraints 3
_refine_ls_restrained_S_all 1.053
_refine_ls_R_factor_all 0.0437
_refine_ls_R_factor_gt 0.0429
_refine_ls_shift/su_max 0.001
_refine_ls_shift/su_mean 0.000
_refine_ls_structure_factor_coef Fsqd
_refine_ls_weighting_details 'calc w=1/[\s^2^(Fo^2^)+(0.0826P)^2^+0.1131P] where P=(Fo^2^+2Fc^2^)/3'
_refine_ls_weighting_scheme calc
_refine_ls_wR_factor_gt 0.1139
_refine_ls_wR_factor_ref 0.1151
_reflns_number_gt 8028
_reflns_number_total 8266
_reflns_threshold_expression >2sigma(I)
_cod_data_source_file d5ce00633c2.cif
_cod_data_source_block am-ii
_cod_depositor_comments 'Adding full bibliography for 7251045--7251046.cif.'
_cod_database_code 7251046
_chemical_oxdiff_formula 'C H N O'
_chemical_oxdiff_usercomment '100 K'
_diffrn_oxdiff_digest_frames
;
01d02f49bcf251b4e60a8c84ae5db62a67000328eff
;
_reflns_odcompleteness_completeness 99.96
_reflns_odcompleteness_iscentric 1
_reflns_odcompleteness_theta 66.97
_olex2_refinement_description
;
1. Fixed Uiso
 At 1.2 times of:
  All C(H) groups, All C(H,H) groups, All N(H) groups, All N(H,H) groups
 At 1.5 times of:
  All C(H,H,H) groups, All O(H) groups, All O(H,H) groups
2.a Free rotating group:
 O14(H14a,H14b)
2.b Ternary CH refined with riding coordinates:
 C19(H19), C49(H49)
2.c Secondary CH2 refined with riding coordinates:
 C20(H20a,H20b), C21(H21a,H21b), C22(H22a,H22b), C50(H50a,H50b), C51(H51a,
 H51b), C52(H52a,H52b), C61(H61a,H61b)
2.d Aromatic/amide H refined with riding coordinates:
 N2(H2), N5(H5), C1(H1), C2(H2a), C4(H4), C5(H5a), C8(H8), C9(H9), C11(H11),
 C12(H12), C17(H17), C18(H18), N9(H9a), N12(H12a), C31(H31), C32(H32), C34(H34),
  C35(H35), C38(H38), C39(H39), C41(H41), C42(H42), C47(H47), C48(H48),
 C28(H28), C29(H29), C58(H58), C59(H59)
2.e X=CH2 refined with riding coordinates:
 N6(H6a,H6b), N13(H13a,H13b)
2.f Idealised Me refined as rotating group:
 C26(H26a,H26b,H26c), C56(H56a,H56b,H56c), C62(H62a,H62b,H62c)
2.g Idealised tetrahedral OH refined as rotating group:
 O3(H3), O9(H9b), O13(H13)
;
_olex2_submission_special_instructions 'No special instructions were received'
_oxdiff_exptl_absorpt_empirical_details
;
Empirical correction (ABSPACK) includes:
- Absorption correction using spherical harmonics
- Frame scaling
;
_oxdiff_exptl_absorpt_empirical_full_max 1.539
_oxdiff_exptl_absorpt_empirical_full_min 0.735

loop_
_space_group_symop_id
_space_group_symop_operation_xyz
1 'x, y, z'

loop_
_atom_site_label
_atom_site_type_symbol
_atom_site_fract_x
_atom_site_fract_y
_atom_site_fract_z
_atom_site_U_iso_or_equiv
_atom_site_adp_type
_atom_site_occupancy
_atom_site_calc_flag
_atom_site_disorder_assembly
_atom_site_disorder_group
_atom_site_refinement_flags_posn
O1 O 0.1996(2) -0.3586(2) -0.53973(12) 0.0350(4) Uani 1 d . . .
O2 O -0.3423(2) -1.0625(2) -0.52689(10) 0.0303(4) Uani 1 d . . .
N1 N 0.3868(2) -0.2457(2) -0.77266(14) 0.0289(5) Uani 1 d . . .
N2 N 0.2538(2) -0.3627(2) -0.67427(13) 0.0278(5) Uani 1 d . . .
H2 H 0.2351 -0.3985 -0.7135 0.033 Uiso 1 calc . . R
N3 N -0.4734(2) -0.7233(2) -0.62216(12) 0.0221(4) Uani 1 d . . .
N4 N -0.3682(2) -0.6797(2) -0.52593(12) 0.0262(4) Uani 1 d . . .
N5 N -0.4650(2) -0.6374(2) -0.78397(13) 0.0248(4) Uani 1 d . . .
H5 H -0.4691 -0.6060 -0.8360 0.030 Uiso 1 calc . . R
N6 N -0.2961(2) -0.5143(2) -0.78557(12) 0.0234(4) Uani 1 d . . .
H6A H -0.3005 -0.4865 -0.8378 0.028 Uiso 1 calc . . R
H6B H -0.2378 -0.4870 -0.7604 0.028 Uiso 1 calc . . R
N7 N -0.4501(2) -0.9370(2) -0.42614(12) 0.0293(5) Uani 1 d . . .
C1 C 0.5594(3) -0.1338(3) -0.74406(18) 0.0340(6) Uani 1 d . . .
H1 H 0.6251 -0.0767 -0.7633 0.041 Uiso 1 calc . . R
C2 C 0.4859(3) -0.1714(3) -0.79673(18) 0.0323(6) Uani 1 d . . .
H2A H 0.5067 -0.1430 -0.8528 0.039 Uiso 1 calc . . R
C3 C 0.3625(3) -0.2884(3) -0.69334(16) 0.0260(5) Uani 1 d . . .
C4 C 0.4362(3) -0.2619(3) -0.63608(17) 0.0295(5) Uani 1 d . . .
H4 H 0.4194 -0.2979 -0.5806 0.035 Uiso 1 calc . . R
C5 C 0.5344(3) -0.1818(3) -0.66257(18) 0.0329(6) Uani 1 d . . .
H5A H 0.5848 -0.1595 -0.6250 0.039 Uiso 1 calc . . R
C6 C 0.1743(3) -0.3855(3) -0.60197(15) 0.0248(5) Uani 1 d . . .
C7 C 0.0488(3) -0.4455(2) -0.60447(15) 0.0239(5) Uani 1 d . . .
C8 C 0.0551(3) -0.5400(3) -0.65688(15) 0.0249(5) Uani 1 d . . .
H8 H 0.1406 -0.5669 -0.6935 0.030 Uiso 1 calc . . R
C9 C -0.0624(3) -0.5946(3) -0.65568(15) 0.0245(5) Uani 1 d . . .
H9 H -0.0569 -0.6591 -0.6914 0.029 Uiso 1 calc . . R
C10 C -0.1893(3) -0.5557(2) -0.60240(14) 0.0213(5) Uani 1 d . . .
C11 C -0.1965(3) -0.4604(3) -0.55026(15) 0.0262(5) Uani 1 d . . .
H11 H -0.2828 -0.4323 -0.5143 0.031 Uiso 1 calc . . R
C12 C -0.0777(3) -0.4070(3) -0.55112(15) 0.0257(5) Uani 1 d . . .
H12 H -0.0825 -0.3436 -0.5150 0.031 Uiso 1 calc . . R
C13 C -0.3099(3) -0.6221(2) -0.59832(14) 0.0215(5) Uani 1 d . . .
C14 C -0.3751(3) -0.6453(2) -0.66020(14) 0.0202(5) Uani 1 d . . .
C15 C -0.4650(3) -0.7410(3) -0.54208(15) 0.0248(5) Uani 1 d . . .
C16 C -0.3768(2) -0.5967(2) -0.74492(14) 0.0212(5) Uani 1 d . . .
C17 C -0.5504(3) -0.7274(3) -0.74540(16) 0.0262(5) Uani 1 d . . .
H17 H -0.6056 -0.7588 -0.7764 0.031 Uiso 1 calc . . R
C18 C -0.5566(3) -0.7706(3) -0.66562(16) 0.0264(5) Uani 1 d . . .
H18 H -0.6156 -0.8314 -0.6396 0.032 Uiso 1 calc . . R
C19 C -0.5524(3) -0.8212(3) -0.47990(17) 0.0336(6) Uani 1 d . . .
H19 H -0.6099 -0.8653 -0.5066 0.040 Uiso 1 calc . . R
C20 C -0.6578(4) -0.7259(4) -0.4219(2) 0.0623(12) Uani 1 d . . .
H20A H -0.6662 -0.6213 -0.4417 0.075 Uiso 1 calc . . R
H20B H -0.7587 -0.7373 -0.4170 0.075 Uiso 1 calc . . R
C21 C -0.5952(5) -0.7740(6) -0.3461(3) 0.0829(16) Uani 1 d . . .
H21A H -0.6753 -0.7832 -0.3032 0.099 Uiso 1 calc . . R
H21B H -0.5538 -0.6993 -0.3359 0.099 Uiso 1 calc . . R
C22 C -0.4774(4) -0.9143(3) -0.34258(17) 0.0475(8) Uani 1 d . . .
H22A H -0.5109 -0.9936 -0.3073 0.057 Uiso 1 calc . . R
H22B H -0.3863 -0.9096 -0.3228 0.057 Uiso 1 calc . . R
C23 C -0.3499(3) -1.0493(3) -0.45624(14) 0.0249(5) Uani 1 d . . .
C24 C -0.2466(3) -1.1540(3) -0.40084(16) 0.0289(5) Uani 1 d . . .
C25 C -0.1550(3) -1.2379(3) -0.35942(18) 0.0369(6) Uani 1 d . . .
C26 C -0.0413(5) -1.3401(4) -0.3076(2) 0.0592(10) Uani 1 d . . .
H26A H 0.0577 -1.3550 -0.3369 0.089 Uiso 1 calc . . GR
H26B H -0.0621 -1.4342 -0.2919 0.089 Uiso 1 calc . . GR
H26C H -0.0436 -1.2995 -0.2595 0.089 Uiso 1 calc . . GR
O7 O 0.3147(2) -0.1314(2) -0.19513(12) 0.0352(4) Uani 1 d . . .
O8 O -0.3744(2) -0.6414(2) -0.19662(11) 0.0340(4) Uani 1 d . . .
N8 N 0.2809(3) -0.0007(2) 0.02858(16) 0.0360(5) Uani 1 d . . .
N9 N 0.2460(2) -0.1268(2) -0.06109(14) 0.0290(5) Uani 1 d . . .
H9A H 0.1979 -0.1661 -0.0192 0.035 Uiso 1 calc . . R
N10 N -0.1013(2) -0.8185(2) -0.09743(12) 0.0252(4) Uani 1 d . . .
N11 N 0.0099(2) -0.6867(2) -0.19159(13) 0.0267(4) Uani 1 d . . .
N12 N -0.1433(2) -0.8494(2) 0.06475(13) 0.0276(5) Uani 1 d . . .
H12A H -0.1582 -0.8622 0.1175 0.033 Uiso 1 calc . . R
N13 N -0.0082(2) -0.6977(2) 0.07240(12) 0.0259(4) Uani 1 d . . .
H13A H -0.0230 -0.7161 0.1251 0.031 Uiso 1 calc . . R
H13B H 0.0439 -0.6383 0.0494 0.031 Uiso 1 calc . . R
N14 N -0.2005(2) -0.7150(2) -0.29630(12) 0.0261(4) Uani 1 d . . .
C31 C 0.4140(4) 0.1759(3) -0.0075(3) 0.0509(9) Uani 1 d . . .
H31 H 0.4544 0.2411 0.0090 0.061 Uiso 1 calc . . R
C32 C 0.3359(3) 0.0970(3) 0.0474(2) 0.0449(8) Uani 1 d . . .
H32 H 0.3202 0.1127 0.1014 0.054 Uiso 1 calc . . R
C33 C 0.3024(3) -0.0180(3) -0.04868(17) 0.0288(5) Uani 1 d . . .
C34 C 0.3735(3) 0.0612(3) -0.1087(2) 0.0370(6) Uani 1 d . . .
H34 H 0.3817 0.0492 -0.1632 0.044 Uiso 1 calc . . R
C35 C 0.4323(3) 0.1585(3) -0.0865(2) 0.0472(8) Uani 1 d . . .
H35 H 0.4847 0.2127 -0.1255 0.057 Uiso 1 calc . . R
C36 C 0.2572(3) -0.1791(3) -0.13120(16) 0.0266(5) Uani 1 d . . .
C37 C 0.1950(3) -0.3035(3) -0.12305(15) 0.0267(5) Uani 1 d . . .
C38 C 0.0718(3) -0.3161(3) -0.07035(15) 0.0253(5) Uani 1 d . . .
H38 H 0.0257 -0.2453 -0.0364 0.030 Uiso 1 calc . . R
C39 C 0.0164(3) -0.4315(3) -0.06733(15) 0.0243(5) Uani 1 d . . .
H39 H -0.0679 -0.4394 -0.0314 0.029 Uiso 1 calc . . R
C40 C 0.0832(3) -0.5362(3) -0.11662(15) 0.0233(5) Uani 1 d . . .
C41 C 0.2071(3) -0.5224(3) -0.16961(15) 0.0278(5) Uani 1 d . . .
H41 H 0.2536 -0.5930 -0.2035 0.033 Uiso 1 calc . . R
C42 C 0.2618(3) -0.4067(3) -0.17280(15) 0.0278(5) Uani 1 d . . .
H42 H 0.3453 -0.3977 -0.2091 0.033 Uiso 1 calc . . R
C43 C 0.0186(3) -0.6531(2) -0.11896(14) 0.0238(5) Uani 1 d . . .
C44 C -0.0484(3) -0.7347(3) -0.05801(15) 0.0231(5) Uani 1 d . . .
C45 C -0.0640(3) -0.7847(3) -0.17705(15) 0.0267(5) Uani 1 d . . .
C46 C -0.0646(3) -0.7597(3) 0.02755(15) 0.0251(5) Uani 1 d . . .
C47 C -0.2027(3) -0.9238(3) 0.02285(16) 0.0316(6) Uani 1 d . . .
H47 H -0.2593 -0.9847 0.0520 0.038 Uiso 1 calc . . R
C48 C -0.1819(3) -0.9115(3) -0.05644(16) 0.0286(5) Uani 1 d . . .
H48 H -0.2206 -0.9641 -0.0843 0.034 Uiso 1 calc . . R
C49 C -0.1116(3) -0.8404(3) -0.24112(15) 0.0284(5) Uani 1 d . . .
H49 H -0.1720 -0.9075 -0.2163 0.034 Uiso 1 calc . . R
C50 C 0.0191(4) -0.9172(3) -0.29718(17) 0.0371(6) Uani 1 d . . .
H50A H 0.1072 -0.8842 -0.2973 0.044 Uiso 1 calc . . R
H50B H 0.0480 -1.0250 -0.2803 0.044 Uiso 1 calc . . R
C51 C -0.0413(3) -0.8719(3) -0.37985(17) 0.0374(6) Uani 1 d . . .
H51A H -0.1033 -0.9322 -0.3862 0.045 Uiso 1 calc . . R
H51B H 0.0409 -0.8804 -0.4232 0.045 Uiso 1 calc . . R
C52 C -0.1354(3) -0.7121(3) -0.37998(15) 0.0315(6) Uani 1 d . . .
H52A H -0.0725 -0.6459 -0.3941 0.038 Uiso 1 calc . . R
H52B H -0.2140 -0.6808 -0.4180 0.038 Uiso 1 calc . . R
C53 C -0.3274(3) -0.6233(3) -0.26845(15) 0.0263(5) Uani 1 d . . .
C54 C -0.4091(3) -0.4995(3) -0.32495(15) 0.0290(5) Uani 1 d . . .
C55 C -0.4911(3) -0.3939(3) -0.36230(16) 0.0305(5) Uani 1 d . . .
C56 C -0.5956(3) -0.2637(3) -0.40545(19) 0.0404(7) Uani 1 d . . .
H56A H -0.5408 -0.2177 -0.4506 0.061 Uiso 1 calc . . GR
H56B H -0.6445 -0.1939 -0.3689 0.061 Uiso 1 calc . . GR
H56C H -0.6713 -0.2924 -0.4257 0.061 Uiso 1 calc . . GR
O3 O 0.20512(18) -0.91042(19) -0.67965(11) 0.0277(4) Uani 1 d . . .
H3 H 0.1443 -0.8999 -0.7133 0.042 Uiso 1 calc . . GR
O4 O 0.2132(2) -0.9650(2) -0.54829(12) 0.0356(4) Uani 1 d . . .
O5 O 0.01631(19) -0.8703(2) -0.77304(10) 0.0283(4) Uani 1 d . . .
O6 O -0.1923(2) -0.9256(2) -0.77372(11) 0.0326(4) Uani 1 d . . .
C27 C 0.1513(3) -0.9579(3) -0.60743(15) 0.0260(5) Uani 1 d . . .
C28 C 0.0140(3) -1.0041(3) -0.59815(15) 0.0266(5) Uani 1 d . . .
H28 H -0.0092 -1.0497 -0.5453 0.032 Uiso 1 calc . . R
C29 C -0.0829(3) -0.9930(3) -0.65107(15) 0.0263(5) Uani 1 d . . .
H29 H -0.1613 -1.0339 -0.6300 0.032 Uiso 1 calc . . R
C30 C -0.0859(3) -0.9256(3) -0.73848(14) 0.0240(5) Uani 1 d . . .
O9 O -0.3075(2) -0.17966(18) -1.03402(10) 0.0266(4) Uani 1 d . . .
H9B H -0.3217 -0.2522 -1.0017 0.040 Uiso 1 calc . . GR
O10 O -0.2723(2) -0.1162(2) -1.16540(11) 0.0330(4) Uani 1 d . . .
O11 O -0.3652(2) -0.3879(2) -0.94199(10) 0.0304(4) Uani 1 d . . .
O12 O -0.4597(2) -0.5649(2) -0.94843(11) 0.0332(4) Uani 1 d . . .
C57 C -0.3112(3) -0.1968(3) -1.10833(15) 0.0257(5) Uani 1 d . . .
C58 C -0.3615(3) -0.3185(3) -1.12229(15) 0.0256(5) Uani 1 d . . .
H58 H -0.3656 -0.3204 -1.1773 0.031 Uiso 1 calc . . R
C59 C -0.4021(3) -0.4262(3) -1.07084(15) 0.0252(5) Uani 1 d . . .
H59 H -0.4307 -0.4903 -1.0957 0.030 Uiso 1 calc . . R
C60 C -0.4097(3) -0.4613(3) -0.98123(15) 0.0245(5) Uani 1 d . . .
O13 O 0.1968(2) -0.3131(3) -0.86085(19) 0.0584(7) Uani 1 d . . .
H13 H 0.2627 -0.2850 -0.8470 0.088 Uiso 1 calc . . GR
C61 C 0.0548(4) -0.2115(4) -0.8472(2) 0.0467(8) Uani 1 d . . .
H61A H 0.0408 -0.1234 -0.8897 0.056 Uiso 1 calc . . R
H61B H 0.0470 -0.1807 -0.7947 0.056 Uiso 1 calc . . R
C62 C -0.0635(3) -0.2822(4) -0.8480(2) 0.0453(7) Uani 1 d . . .
H62A H -0.0569 -0.3100 -0.9006 0.068 Uiso 1 calc . . GR
H62B H -0.1624 -0.2128 -0.8376 0.068 Uiso 1 calc . . GR
H62C H -0.0485 -0.3697 -0.8062 0.068 Uiso 1 calc . . GR
O14 O 0.2297(3) -0.5811(2) -0.90199(15) 0.0444(5) Uani 1 d . . .
H14A H 0.2007 -0.5025 -0.8803 0.067 Uiso 1 d . . G
H14B H 0.3224 -0.5968 -0.9213 0.067 Uiso 1 d . . G

loop_
_atom_site_aniso_label
_atom_site_aniso_U_11
_atom_site_aniso_U_22
_atom_site_aniso_U_33
_atom_site_aniso_U_23
_atom_site_aniso_U_13
_atom_site_aniso_U_12
O1 0.0412(11) 0.0407(10) 0.0316(10) -0.0057(8) -0.0098(8) -0.0216(9)
O2 0.0336(9) 0.0406(9) 0.0211(9) -0.0073(7) 0.0032(7) -0.0184(8)
N1 0.0291(11) 0.0275(10) 0.0312(11) -0.0071(9) -0.0011(9) -0.0095(8)
N2 0.0299(11) 0.0312(11) 0.0295(12) -0.0072(9) -0.0065(9) -0.0161(9)
N3 0.0195(9) 0.0236(9) 0.0226(10) -0.0008(8) -0.0011(8) -0.0082(8)
N4 0.0243(10) 0.0315(10) 0.0218(11) -0.0026(8) -0.0015(8) -0.0088(8)
N5 0.0268(10) 0.0275(10) 0.0235(10) -0.0021(8) -0.0049(8) -0.0130(8)
N6 0.0278(10) 0.0274(10) 0.0180(10) 0.0008(8) -0.0038(8) -0.0148(8)
N7 0.0345(11) 0.0303(10) 0.0180(10) 0.0006(8) 0.0036(9) -0.0084(9)
C1 0.0303(14) 0.0268(12) 0.0478(17) -0.0104(12) 0.0006(12) -0.0119(10)
C2 0.0288(13) 0.0313(13) 0.0381(15) -0.0086(11) 0.0005(11) -0.0108(11)
C3 0.0230(12) 0.0211(11) 0.0347(14) -0.0073(10) -0.0033(10) -0.0058(9)
C4 0.0295(13) 0.0280(12) 0.0339(14) -0.0048(10) -0.0070(11) -0.0110(10)
C5 0.0299(13) 0.0297(12) 0.0440(16) -0.0106(11) -0.0085(12) -0.0108(11)
C6 0.0267(12) 0.0224(11) 0.0280(13) -0.0031(9) -0.0079(10) -0.0093(9)
C7 0.0260(12) 0.0223(11) 0.0238(12) -0.0018(9) -0.0065(10) -0.0076(9)
C8 0.0210(11) 0.0260(11) 0.0283(13) -0.0052(10) -0.0016(10) -0.0080(9)
C9 0.0237(12) 0.0243(11) 0.0267(12) -0.0054(9) -0.0054(9) -0.0069(9)
C10 0.0244(11) 0.0209(10) 0.0174(11) 0.0004(9) -0.0064(9) -0.0058(9)
C11 0.0256(12) 0.0288(12) 0.0237(12) -0.0039(10) -0.0016(10) -0.0083(10)
C12 0.0317(13) 0.0274(12) 0.0221(12) -0.0068(9) -0.0041(10) -0.0121(10)
C13 0.0215(11) 0.0216(11) 0.0200(11) -0.0016(9) -0.0032(9) -0.0053(9)
C14 0.0216(11) 0.0196(10) 0.0208(12) -0.0010(9) -0.0016(9) -0.0099(9)
C15 0.0228(11) 0.0274(11) 0.0212(12) -0.0001(9) -0.0002(9) -0.0071(9)
C16 0.0183(11) 0.0223(11) 0.0237(12) -0.0057(9) -0.0022(9) -0.0058(9)
C17 0.0248(12) 0.0267(11) 0.0317(13) -0.0045(10) -0.0044(10) -0.0135(10)
C18 0.0219(12) 0.0272(12) 0.0326(14) -0.0040(10) -0.0026(10) -0.0114(10)
C19 0.0256(13) 0.0372(14) 0.0303(14) 0.0063(11) 0.0023(11) -0.0085(11)
C20 0.052(2) 0.0482(18) 0.051(2) 0.0106(16) 0.0291(17) 0.0071(16)
C21 0.060(2) 0.112(4) 0.072(3) -0.066(3) -0.017(2) 0.017(2)
C22 0.077(2) 0.0371(15) 0.0191(13) -0.0063(11) 0.0101(14) -0.0097(15)
C23 0.0303(13) 0.0281(12) 0.0199(12) -0.0031(9) 0.0018(10) -0.0161(10)
C24 0.0343(13) 0.0285(12) 0.0250(13) -0.0038(10) -0.0015(11) -0.0122(11)
C25 0.0444(16) 0.0315(13) 0.0359(15) -0.0033(12) -0.0026(13) -0.0148(12)
C26 0.064(2) 0.0455(18) 0.055(2) 0.0092(16) -0.0189(18) -0.0044(16)
O7 0.0348(10) 0.0399(10) 0.0317(10) 0.0046(8) -0.0026(8) -0.0190(8)
O8 0.0432(11) 0.0419(10) 0.0203(9) -0.0059(8) 0.0011(8) -0.0188(9)
N8 0.0335(12) 0.0267(11) 0.0502(15) -0.0078(10) -0.0098(11) -0.0093(9)
N9 0.0289(11) 0.0277(10) 0.0343(12) -0.0034(9) 0.0020(9) -0.0169(9)
N10 0.0310(11) 0.0251(9) 0.0221(11) -0.0021(8) -0.0061(8) -0.0116(8)
N11 0.0356(11) 0.0256(10) 0.0209(10) -0.0037(8) -0.0039(8) -0.0115(9)
N12 0.0312(11) 0.0378(11) 0.0186(10) -0.0020(9) -0.0026(8) -0.0184(9)
N13 0.0320(11) 0.0328(11) 0.0165(10) -0.0037(8) -0.0035(8) -0.0146(9)
N14 0.0342(11) 0.0319(10) 0.0151(9) -0.0032(8) -0.0004(8) -0.0152(9)
C31 0.0367(16) 0.0325(15) 0.093(3) -0.0144(17) -0.0156(17) -0.0164(13)
C32 0.0397(16) 0.0356(14) 0.065(2) -0.0132(14) -0.0220(15) -0.0082(12)
C33 0.0221(11) 0.0236(11) 0.0427(15) -0.0022(11) -0.0057(11) -0.0104(9)
C34 0.0278(13) 0.0287(13) 0.0537(18) 0.0058(12) -0.0089(12) -0.0130(11)
C35 0.0321(15) 0.0322(14) 0.080(3) 0.0038(15) -0.0117(15) -0.0183(12)
C36 0.0215(12) 0.0280(12) 0.0280(13) 0.0003(10) -0.0015(10) -0.0079(10)
C37 0.0246(12) 0.0289(12) 0.0255(12) 0.0003(10) -0.0040(10) -0.0090(10)
C38 0.0250(12) 0.0252(11) 0.0275(12) -0.0071(9) -0.0007(10) -0.0092(9)
C39 0.0232(12) 0.0256(11) 0.0242(12) -0.0014(9) -0.0023(9) -0.0094(9)
C40 0.0241(12) 0.0250(11) 0.0217(11) 0.0002(9) -0.0072(9) -0.0091(9)
C41 0.0303(13) 0.0325(12) 0.0213(12) -0.0056(10) -0.0017(10) -0.0100(10)
C42 0.0268(12) 0.0342(12) 0.0217(12) -0.0019(10) 0.0003(10) -0.0111(10)
C43 0.0309(12) 0.0212(11) 0.0201(12) -0.0040(9) -0.0053(10) -0.0074(9)
C44 0.0270(12) 0.0237(11) 0.0208(12) -0.0035(9) -0.0065(9) -0.0090(9)
C45 0.0343(13) 0.0265(12) 0.0201(12) -0.0012(9) -0.0048(10) -0.0112(10)
C46 0.0268(12) 0.0258(11) 0.0224(12) -0.0024(9) -0.0036(9) -0.0082(9)
C47 0.0345(14) 0.0377(13) 0.0267(13) -0.0018(11) -0.0054(11) -0.0179(11)
C48 0.0328(13) 0.0304(12) 0.0257(13) -0.0013(10) -0.0075(10) -0.0138(11)
C49 0.0415(15) 0.0272(12) 0.0198(12) -0.0034(10) -0.0033(10) -0.0151(11)
C50 0.0506(17) 0.0347(14) 0.0277(14) -0.0104(11) -0.0077(12) -0.0105(12)
C51 0.0395(15) 0.0499(16) 0.0266(14) -0.0159(12) -0.0013(11) -0.0137(13)
C52 0.0311(13) 0.0491(15) 0.0161(12) -0.0034(11) -0.0004(10) -0.0166(12)
C53 0.0334(13) 0.0300(12) 0.0234(12) -0.0066(10) -0.0014(10) -0.0194(10)
C54 0.0319(13) 0.0383(14) 0.0211(12) -0.0077(11) -0.0008(10) -0.0154(11)
C55 0.0336(14) 0.0393(14) 0.0236(12) -0.0075(11) 0.0013(10) -0.0181(11)
C56 0.0422(16) 0.0440(16) 0.0341(15) 0.0005(12) -0.0074(13) -0.0144(13)
O3 0.0224(8) 0.0347(9) 0.0292(9) -0.0041(7) -0.0029(7) -0.0135(7)
O4 0.0303(10) 0.0500(11) 0.0304(10) -0.0080(8) -0.0071(8) -0.0150(8)
O5 0.0291(9) 0.0376(9) 0.0235(9) -0.0019(7) -0.0016(7) -0.0196(8)
O6 0.0309(9) 0.0447(10) 0.0278(10) -0.0049(8) -0.0024(8) -0.0199(8)
C27 0.0232(12) 0.0285(12) 0.0274(13) -0.0075(10) -0.0023(10) -0.0077(9)
C28 0.0293(13) 0.0287(12) 0.0207(12) -0.0015(10) -0.0005(10) -0.0097(10)
C29 0.0277(12) 0.0318(12) 0.0240(12) -0.0051(10) 0.0004(10) -0.0161(10)
C30 0.0270(12) 0.0270(11) 0.0226(12) -0.0073(10) 0.0025(10) -0.0145(10)
O9 0.0340(9) 0.0260(8) 0.0228(9) -0.0037(7) -0.0015(7) -0.0137(7)
O10 0.0397(10) 0.0334(9) 0.0266(9) 0.0017(7) -0.0023(8) -0.0168(8)
O11 0.0447(10) 0.0330(9) 0.0211(9) -0.0013(7) -0.0068(8) -0.0224(8)
O12 0.0412(10) 0.0403(10) 0.0265(9) -0.0023(8) -0.0038(8) -0.0253(9)
C57 0.0226(12) 0.0276(12) 0.0271(13) -0.0060(10) -0.0016(10) -0.0072(9)
C58 0.0265(12) 0.0296(12) 0.0208(12) -0.0047(10) -0.0038(9) -0.0078(10)
C59 0.0254(12) 0.0295(12) 0.0243(12) -0.0080(10) -0.0049(9) -0.0101(10)
C60 0.0265(12) 0.0238(11) 0.0253(13) -0.0029(10) -0.0039(10) -0.0106(9)
O13 0.0327(12) 0.0529(13) 0.104(2) -0.0426(14) -0.0129(12) -0.0119(10)
C61 0.0424(17) 0.0426(16) 0.057(2) -0.0153(15) -0.0100(15) -0.0093(13)
C62 0.0341(15) 0.0523(17) 0.0443(17) 0.0001(14) 0.0004(13) -0.0131(13)
O14 0.0441(12) 0.0390(11) 0.0563(14) -0.0095(10) -0.0080(10) -0.0184(9)

loop_
_atom_type_symbol
_atom_type_description
_atom_type_scat_dispersion_real
_atom_type_scat_dispersion_imag
_atom_type_scat_source
C C 0.0181 0.0091 'International Tables Vol C Tables 4.2.6.8 and 6.1.1.4'
H H 0.0000 0.0000 'International Tables Vol C Tables 4.2.6.8 and 6.1.1.4'
N N 0.0311 0.0180 'International Tables Vol C Tables 4.2.6.8 and 6.1.1.4'
O O 0.0492 0.0322 'International Tables Vol C Tables 4.2.6.8 and 6.1.1.4'

loop_
_geom_angle_atom_site_label_1
_geom_angle_atom_site_label_2
_geom_angle_atom_site_label_3
_geom_angle
_geom_angle_site_symmetry_1
_geom_angle_site_symmetry_3
_geom_angle_publ_flag
C2 N1 C3 117.3(2) . . ?
C3 N2 H2 116.2 . . ?
C6 N2 H2 116.2 . . ?
C6 N2 C3 127.5(2) . . ?
C15 N3 C14 107.3(2) . . ?
C15 N3 C18 130.9(2) . . ?
C18 N3 C14 121.8(2) . . ?
C15 N4 C13 106.6(2) . . ?
C16 N5 H5 118.7 . . ?
C16 N5 C17 122.6(2) . . ?
C17 N5 H5 118.7 . . ?
H6A N6 H6B 120.0 . . ?
C16 N6 H6A 120.0 . . ?
C16 N6 H6B 120.0 . . ?
C22 N7 C19 113.0(2) . . ?
C23 N7 C19 119.3(2) . . ?
C23 N7 C22 127.7(2) . . ?
C2 C1 H1 120.9 . . ?
C2 C1 C5 118.1(3) . . ?
C5 C1 H1 120.9 . . ?
N1 C2 C1 123.3(3) . . ?
N1 C2 H2A 118.3 . . ?
C1 C2 H2A 118.3 . . ?
N1 C3 N2 112.8(2) . . ?
N1 C3 C4 123.5(2) . . ?
C4 C3 N2 123.7(2) . . ?
C3 C4 H4 121.1 . . ?
C5 C4 C3 117.8(3) . . ?
C5 C4 H4 121.1 . . ?
C1 C5 H5A 120.1 . . ?
C4 C5 C1 119.8(3) . . ?
C4 C5 H5A 120.1 . . ?
O1 C6 N2 124.1(2) . . ?
O1 C6 C7 121.3(2) . . ?
N2 C6 C7 114.6(2) . . ?
C8 C7 C6 122.6(2) . . ?
C12 C7 C6 118.3(2) . . ?
C12 C7 C8 119.1(2) . . ?
C7 C8 H8 119.8 . . ?
C9 C8 C7 120.4(2) . . ?
C9 C8 H8 119.8 . . ?
C8 C9 H9 119.7 . . ?
C8 C9 C10 120.5(2) . . ?
C10 C9 H9 119.7 . . ?
C9 C10 C11 119.3(2) . . ?
C9 C10 C13 119.9(2) . . ?
C11 C10 C13 120.7(2) . . ?
C10 C11 H11 120.0 . . ?
C12 C11 C10 120.0(2) . . ?
C12 C11 H11 120.0 . . ?
C7 C12 H12 119.6 . . ?
C11 C12 C7 120.8(2) . . ?
C11 C12 H12 119.6 . . ?
N4 C13 C10 120.7(2) . . ?
N4 C13 C14 109.7(2) . . ?
C14 C13 C10 129.6(2) . . ?
N3 C14 C16 118.2(2) . . ?
C13 C14 N3 105.2(2) . . ?
C13 C14 C16 136.2(2) . . ?
N3 C15 C19 124.0(2) . . ?
N4 C15 N3 111.2(2) . . ?
N4 C15 C19 124.8(2) . . ?
N5 C16 C14 117.8(2) . . ?
N6 C16 N5 119.3(2) . . ?
N6 C16 C14 122.9(2) . . ?
N5 C17 H17 119.2 . . ?
C18 C17 N5 121.5(2) . . ?
C18 C17 H17 119.2 . . ?
N3 C18 H18 121.2 . . ?
C17 C18 N3 117.6(2) . . ?
C17 C18 H18 121.2 . . ?
N7 C19 C15 109.9(2) . . ?
N7 C19 H19 110.0 . . ?
N7 C19 C20 102.9(2) . . ?
C15 C19 H19 110.0 . . ?
C15 C19 C20 113.7(3) . . ?
C20 C19 H19 110.0 . . ?
C19 C20 H20A 110.3 . . ?
C19 C20 H20B 110.3 . . ?
H20A C20 H20B 108.6 . . ?
C21 C20 C19 106.9(3) . . ?
C21 C20 H20A 110.3 . . ?
C21 C20 H20B 110.3 . . ?
C20 C21 H21A 109.1 . . ?
C20 C21 H21B 109.1 . . ?
C20 C21 C22 112.3(3) . . ?
H21A C21 H21B 107.9 . . ?
C22 C21 H21A 109.1 . . ?
C22 C21 H21B 109.1 . . ?
N7 C22 H22A 111.1 . . ?
N7 C22 H22B 111.1 . . ?
C21 C22 N7 103.3(3) . . ?
C21 C22 H22A 111.1 . . ?
C21 C22 H22B 111.1 . . ?
H22A C22 H22B 109.1 . . ?
O2 C23 N7 122.5(2) . . ?
O2 C23 C24 121.4(2) . . ?
N7 C23 C24 116.1(2) . . ?
C25 C24 C23 175.6(3) . . ?
C24 C25 C26 179.2(3) . . ?
C25 C26 H26A 109.5 . . ?
C25 C26 H26B 109.5 . . ?
C25 C26 H26C 109.5 . . ?
H26A C26 H26B 109.5 . . ?
H26A C26 H26C 109.5 . . ?
H26B C26 H26C 109.5 . . ?
C32 N8 C33 116.7(3) . . ?
C33 N9 H9A 116.3 . . ?
C36 N9 H9A 116.3 . . ?
C36 N9 C33 127.4(2) . . ?
C45 N10 C44 107.3(2) . . ?
C45 N10 C48 130.3(2) . . ?
C48 N10 C44 122.3(2) . . ?
C45 N11 C43 106.6(2) . . ?
C46 N12 H12A 118.8 . . ?
C46 N12 C47 122.5(2) . . ?
C47 N12 H12A 118.8 . . ?
H13A N13 H13B 120.0 . . ?
C46 N13 H13A 120.0 . . ?
C46 N13 H13B 120.0 . . ?
C52 N14 C49 112.1(2) . . ?
C53 N14 C49 120.2(2) . . ?
C53 N14 C52 127.6(2) . . ?
C32 C31 H31 120.6 . . ?
C35 C31 H31 120.6 . . ?
C35 C31 C32 118.9(3) . . ?
N8 C32 C31 123.5(3) . . ?
N8 C32 H32 118.2 . . ?
C31 C32 H32 118.2 . . ?
N8 C33 N9 112.0(2) . . ?
N8 C33 C34 123.9(3) . . ?
C34 C33 N9 124.1(3) . . ?
C33 C34 H34 121.2 . . ?
C33 C34 C35 117.7(3) . . ?
C35 C34 H34 121.2 . . ?
C31 C35 C34 119.3(3) . . ?
C31 C35 H35 120.3 . . ?
C34 C35 H35 120.3 . . ?
O7 C36 N9 124.1(2) . . ?
O7 C36 C37 121.7(2) . . ?
N9 C36 C37 114.3(2) . . ?
C38 C37 C36 122.7(2) . . ?
C42 C37 C36 117.3(2) . . ?
C42 C37 C38 119.9(2) . . ?
C37 C38 H38 120.0 . . ?
C39 C38 C37 120.0(2) . . ?
C39 C38 H38 120.0 . . ?
C38 C39 H39 119.7 . . ?
C38 C39 C40 120.5(2) . . ?
C40 C39 H39 119.7 . . ?
C39 C40 C41 119.0(2) . . ?
C39 C40 C43 121.3(2) . . ?
C41 C40 C43 119.5(2) . . ?
C40 C41 H41 119.8 . . ?
C42 C41 C40 120.4(2) . . ?
C42 C41 H41 119.8 . . ?
C37 C42 H42 119.9 . . ?
C41 C42 C37 120.2(2) . . ?
C41 C42 H42 119.9 . . ?
N11 C43 C40 119.1(2) . . ?
N11 C43 C44 110.0(2) . . ?
C44 C43 C40 130.7(2) . . ?
N10 C44 C46 117.7(2) . . ?
C43 C44 N10 104.8(2) . . ?
C43 C44 C46 137.3(2) . . ?
N10 C45 C49 124.3(2) . . ?
N11 C45 N10 111.3(2) . . ?
N11 C45 C49 124.2(2) . . ?
N12 C46 C44 117.8(2) . . ?
N13 C46 N12 118.2(2) . . ?
N13 C46 C44 124.0(2) . . ?
N12 C47 H47 119.1 . . ?
C48 C47 N12 121.8(3) . . ?
C48 C47 H47 119.1 . . ?
N10 C48 H48 121.2 . . ?
C47 C48 N10 117.5(2) . . ?
C47 C48 H48 121.2 . . ?
N14 C49 C45 109.3(2) . . ?
N14 C49 H49 110.1 . . ?
N14 C49 C50 103.1(2) . . ?
C45 C49 H49 110.1 . . ?
C45 C49 C50 113.8(2) . . ?
C50 C49 H49 110.1 . . ?
C49 C50 H50A 110.9 . . ?
C49 C50 H50B 110.9 . . ?
H50A C50 H50B 108.9 . . ?
C51 C50 C49 104.4(2) . . ?
C51 C50 H50A 110.9 . . ?
C51 C50 H50B 110.9 . . ?
C50 C51 H51A 111.2 . . ?
C50 C51 H51B 111.2 . . ?
C50 C51 C52 102.7(2) . . ?
H51A C51 H51B 109.1 . . ?
C52 C51 H51A 111.2 . . ?
C52 C51 H51B 111.2 . . ?
N14 C52 C51 102.3(2) . . ?
N14 C52 H52A 111.3 . . ?
N14 C52 H52B 111.3 . . ?
C51 C52 H52A 111.3 . . ?
C51 C52 H52B 111.3 . . ?
H52A C52 H52B 109.2 . . ?
O8 C53 N14 121.5(2) . . ?
O8 C53 C54 120.4(2) . . ?
N14 C53 C54 118.0(2) . . ?
C55 C54 C53 170.6(3) . . ?
C54 C55 C56 177.9(3) . . ?
C55 C56 H56A 109.5 . . ?
C55 C56 H56B 109.5 . . ?
C55 C56 H56C 109.5 . . ?
H56A C56 H56B 109.5 . . ?
H56A C56 H56C 109.5 . . ?
H56B C56 H56C 109.5 . . ?
C27 O3 H3 109.5 . . ?
O3 C27 C28 119.6(2) . . ?
O4 C27 O3 120.5(2) . . ?
O4 C27 C28 119.9(2) . . ?
C27 C28 H28 114.2 . . ?
C29 C28 C27 131.7(2) . . ?
C29 C28 H28 114.2 . . ?
C28 C29 H29 115.1 . . ?
C28 C29 C30 129.8(2) . . ?
C30 C29 H29 115.1 . . ?
O5 C30 C29 120.0(2) . . ?
O6 C30 O5 123.1(2) . . ?
O6 C30 C29 116.9(2) . . ?
C57 O9 H9B 109.5 . . ?
O9 C57 C58 119.5(2) . . ?
O10 C57 O9 120.9(2) . . ?
O10 C57 C58 119.6(2) . . ?
C57 C58 H58 114.2 . . ?
C59 C58 C57 131.5(2) . . ?
C59 C58 H58 114.2 . . ?
C58 C59 H59 114.7 . . ?
C58 C59 C60 130.6(2) . . ?
C60 C59 H59 114.7 . . ?
O11 C60 C59 120.0(2) . . ?
O12 C60 O11 123.2(2) . . ?
O12 C60 C59 116.8(2) . . ?
C61 O13 H13 109.5 . . ?
O13 C61 H61A 109.9 . . ?
O13 C61 H61B 109.9 . . ?
O13 C61 C62 109.0(3) . . ?
H61A C61 H61B 108.3 . . ?
C62 C61 H61A 109.9 . . ?
C62 C61 H61B 109.9 . . ?
C61 C62 H62A 109.5 . . ?
C61 C62 H62B 109.5 . . ?
C61 C62 H62C 109.5 . . ?
H62A C62 H62B 109.5 . . ?
H62A C62 H62C 109.5 . . ?
H62B C62 H62C 109.5 . . ?
H14A O14 H14B 109.5 . . ?

loop_
_geom_bond_atom_site_label_1
_geom_bond_atom_site_label_2
_geom_bond_distance
_geom_bond_site_symmetry_2
_geom_bond_publ_flag
O1 C6 1.219(3) . ?
O2 C23 1.229(3) . ?
N1 C2 1.340(4) . ?
N1 C3 1.342(3) . ?
N2 H2 0.8800 . ?
N2 C3 1.412(3) . ?
N2 C6 1.368(3) . ?
N3 C14 1.400(3) . ?
N3 C15 1.352(3) . ?
N3 C18 1.393(3) . ?
N4 C13 1.367(3) . ?
N4 C15 1.336(3) . ?
N5 H5 0.8800 . ?
N5 C16 1.339(3) . ?
N5 C17 1.393(3) . ?
N6 H6A 0.8800 . ?
N6 H6B 0.8800 . ?
N6 C16 1.319(3) . ?
N7 C19 1.476(3) . ?
N7 C22 1.463(3) . ?
N7 C23 1.338(3) . ?
C1 H1 0.9500 . ?
C1 C2 1.385(4) . ?
C1 C5 1.385(4) . ?
C2 H2A 0.9500 . ?
C3 C4 1.391(4) . ?
C4 H4 0.9500 . ?
C4 C5 1.378(4) . ?
C5 H5A 0.9500 . ?
C6 C7 1.500(3) . ?
C7 C8 1.398(3) . ?
C7 C12 1.395(4) . ?
C8 H8 0.9500 . ?
C8 C9 1.382(3) . ?
C9 H9 0.9500 . ?
C9 C10 1.397(4) . ?
C10 C11 1.398(3) . ?
C10 C13 1.478(3) . ?
C11 H11 0.9500 . ?
C11 C12 1.387(4) . ?
C12 H12 0.9500 . ?
C13 C14 1.390(3) . ?
C14 C16 1.427(3) . ?
C15 C19 1.502(3) . ?
C17 H17 0.9500 . ?
C17 C18 1.339(4) . ?
C18 H18 0.9500 . ?
C19 H19 1.0000 . ?
C19 C20 1.530(4) . ?
C20 H20A 0.9900 . ?
C20 H20B 0.9900 . ?
C20 C21 1.428(6) . ?
C21 H21A 0.9900 . ?
C21 H21B 0.9900 . ?
C21 C22 1.459(5) . ?
C22 H22A 0.9900 . ?
C22 H22B 0.9900 . ?
C23 C24 1.455(4) . ?
C24 C25 1.184(4) . ?
C25 C26 1.467(4) . ?
C26 H26A 0.9800 . ?
C26 H26B 0.9800 . ?
C26 H26C 0.9800 . ?
O7 C36 1.221(3) . ?
O8 C53 1.240(3) . ?
N8 C32 1.339(4) . ?
N8 C33 1.343(4) . ?
N9 H9A 0.8800 . ?
N9 C33 1.403(3) . ?
N9 C36 1.374(3) . ?
N10 C44 1.405(3) . ?
N10 C45 1.354(3) . ?
N10 C48 1.393(3) . ?
N11 C43 1.367(3) . ?
N11 C45 1.329(3) . ?
N12 H12A 0.8800 . ?
N12 C46 1.340(3) . ?
N12 C47 1.400(3) . ?
N13 H13A 0.8800 . ?
N13 H13B 0.8800 . ?
N13 C46 1.328(3) . ?
N14 C49 1.477(3) . ?
N14 C52 1.471(3) . ?
N14 C53 1.339(3) . ?
C31 H31 0.9500 . ?
C31 C32 1.378(5) . ?
C31 C35 1.373(6) . ?
C32 H32 0.9500 . ?
C33 C34 1.386(4) . ?
C34 H34 0.9500 . ?
C34 C35 1.387(4) . ?
C35 H35 0.9500 . ?
C36 C37 1.494(4) . ?
C37 C38 1.392(4) . ?
C37 C42 1.389(4) . ?
C38 H38 0.9500 . ?
C38 C39 1.384(3) . ?
C39 H39 0.9500 . ?
C39 C40 1.394(3) . ?
C40 C41 1.402(4) . ?
C40 C43 1.475(3) . ?
C41 H41 0.9500 . ?
C41 C42 1.381(4) . ?
C42 H42 0.9500 . ?
C43 C44 1.387(4) . ?
C44 C46 1.424(3) . ?
C45 C49 1.500(3) . ?
C47 H47 0.9500 . ?
C47 C48 1.325(4) . ?
C48 H48 0.9500 . ?
C49 H49 1.0000 . ?
C49 C50 1.539(4) . ?
C50 H50A 0.9900 . ?
C50 H50B 0.9900 . ?
C50 C51 1.525(4) . ?
C51 H51A 0.9900 . ?
C51 H51B 0.9900 . ?
C51 C52 1.529(4) . ?
C52 H52A 0.9900 . ?
C52 H52B 0.9900 . ?
C53 C54 1.456(4) . ?
C54 C55 1.195(4) . ?
C55 C56 1.466(4) . ?
C56 H56A 0.9800 . ?
C56 H56B 0.9800 . ?
C56 H56C 0.9800 . ?
O3 H3 0.8400 . ?
O3 C27 1.317(3) . ?
O4 C27 1.219(3) . ?
O5 C30 1.276(3) . ?
O6 C30 1.248(3) . ?
C27 C28 1.492(4) . ?
C28 H28 0.9500 . ?
C28 C29 1.344(4) . ?
C29 H29 0.9500 . ?
C29 C30 1.502(3) . ?
O9 H9B 0.8400 . ?
O9 C57 1.321(3) . ?
O10 C57 1.215(3) . ?
O11 C60 1.274(3) . ?
O12 C60 1.254(3) . ?
C57 C58 1.494(4) . ?
C58 H58 0.9500 . ?
C58 C59 1.348(4) . ?
C59 H59 0.9500 . ?
C59 C60 1.493(3) . ?
O13 H13 0.8400 . ?
O13 C61 1.411(4) . ?
C61 H61A 0.9900 . ?
C61 H61B 0.9900 . ?
C61 C62 1.503(5) . ?
C62 H62A 0.9800 . ?
C62 H62B 0.9800 . ?
C62 H62C 0.9800 . ?
O14 H14A 0.8704 . ?
O14 H14B 0.8695 . ?

loop_
_geom_torsion_atom_site_label_1
_geom_torsion_atom_site_label_2
_geom_torsion_atom_site_label_3
_geom_torsion_atom_site_label_4
_geom_torsion
_geom_torsion_site_symmetry_1
_geom_torsion_site_symmetry_2
_geom_torsion_site_symmetry_3
_geom_torsion_site_symmetry_4
_geom_torsion_publ_flag
O1 C6 C7 C8 -148.4(2) . . . . ?
O1 C6 C7 C12 30.4(3) . . . . ?
O2 C23 C24 C25 51(4) . . . . ?
N1 C3 C4 C5 3.0(4) . . . . ?
N2 C3 C4 C5 -176.8(2) . . . . ?
N2 C6 C7 C8 32.4(3) . . . . ?
N2 C6 C7 C12 -148.8(2) . . . . ?
N3 C14 C16 N5 -4.5(3) . . . . ?
N3 C14 C16 N6 175.3(2) . . . . ?
N3 C15 C19 N7 125.8(3) . . . . ?
N3 C15 C19 C20 -119.4(3) . . . . ?
N4 C13 C14 N3 -1.5(2) . . . . ?
N4 C13 C14 C16 170.0(2) . . . . ?
N4 C15 C19 N7 -53.3(3) . . . . ?
N4 C15 C19 C20 61.5(4) . . . . ?
N5 C17 C18 N3 -0.5(3) . . . . ?
N7 C19 C20 C21 10.3(4) . . . . ?
N7 C23 C24 C25 -127(4) . . . . ?
C2 N1 C3 N2 178.6(2) . . . . ?
C2 N1 C3 C4 -1.2(3) . . . . ?
C2 C1 C5 C4 -1.3(4) . . . . ?
C3 N1 C2 C1 -1.9(4) . . . . ?
C3 N2 C6 O1 -9.2(4) . . . . ?
C3 N2 C6 C7 170.0(2) . . . . ?
C3 C4 C5 C1 -1.6(4) . . . . ?
C5 C1 C2 N1 3.2(4) . . . . ?
C6 N2 C3 N1 -160.9(2) . . . . ?
C6 N2 C3 C4 18.9(4) . . . . ?
C6 C7 C8 C9 178.7(2) . . . . ?
C6 C7 C12 C11 -179.4(2) . . . . ?
C7 C8 C9 C10 0.3(4) . . . . ?
C8 C7 C12 C11 -0.6(4) . . . . ?
C8 C9 C10 C11 0.2(3) . . . . ?
C8 C9 C10 C13 -176.2(2) . . . . ?
C9 C10 C11 C12 -0.8(3) . . . . ?
C9 C10 C13 N4 131.7(2) . . . . ?
C9 C10 C13 C14 -44.3(3) . . . . ?
C10 C11 C12 C7 1.0(4) . . . . ?
C10 C13 C14 N3 174.8(2) . . . . ?
C10 C13 C14 C16 -13.7(4) . . . . ?
C11 C10 C13 N4 -44.7(3) . . . . ?
C11 C10 C13 C14 139.4(3) . . . . ?
C12 C7 C8 C9 -0.1(3) . . . . ?
C13 N4 C15 N3 -0.9(3) . . . . ?
C13 N4 C15 C19 178.3(2) . . . . ?
C13 C10 C11 C12 175.6(2) . . . . ?
C13 C14 C16 N5 -175.2(3) . . . . ?
C13 C14 C16 N6 4.7(4) . . . . ?
C14 N3 C15 N4 0.0(3) . . . . ?
C14 N3 C15 C19 -179.2(2) . . . . ?
C14 N3 C18 C17 -6.1(3) . . . . ?
C15 N3 C14 C13 0.9(2) . . . . ?
C15 N3 C14 C16 -172.4(2) . . . . ?
C15 N3 C18 C17 175.3(2) . . . . ?
C15 N4 C13 C10 -175.2(2) . . . . ?
C15 N4 C13 C14 1.5(3) . . . . ?
C15 C19 C20 C21 -108.6(4) . . . . ?
C16 N5 C17 C18 4.5(4) . . . . ?
C17 N5 C16 N6 178.3(2) . . . . ?
C17 N5 C16 C14 -1.8(3) . . . . ?
C18 N3 C14 C13 -178.1(2) . . . . ?
C18 N3 C14 C16 8.7(3) . . . . ?
C18 N3 C15 N4 178.8(2) . . . . ?
C18 N3 C15 C19 -0.4(4) . . . . ?
C19 N7 C22 C21 -3.5(4) . . . . ?
C19 N7 C23 O2 -2.3(4) . . . . ?
C19 N7 C23 C24 176.2(2) . . . . ?
C19 C20 C21 C22 -13.6(6) . . . . ?
C20 C21 C22 N7 10.7(5) . . . . ?
C22 N7 C19 C15 117.3(3) . . . . ?
C22 N7 C19 C20 -4.1(3) . . . . ?
C22 N7 C23 O2 175.3(3) . . . . ?
C22 N7 C23 C24 -6.3(4) . . . . ?
C23 N7 C19 C15 -64.7(3) . . . . ?
C23 N7 C19 C20 173.8(3) . . . . ?
C23 N7 C22 C21 178.8(3) . . . . ?
C23 C24 C25 C26 87(28) . . . . ?
O7 C36 C37 C38 -147.5(3) . . . . ?
O7 C36 C37 C42 30.3(4) . . . . ?
O8 C53 C54 C55 -4.9(18) . . . . ?
N8 C33 C34 C35 3.4(4) . . . . ?
N9 C33 C34 C35 -175.8(2) . . . . ?
N9 C36 C37 C38 33.6(3) . . . . ?
N9 C36 C37 C42 -148.6(2) . . . . ?
N10 C44 C46 N12 -7.1(3) . . . . ?
N10 C44 C46 N13 173.9(2) . . . . ?
N10 C45 C49 N14 119.7(3) . . . . ?
N10 C45 C49 C50 -125.7(3) . . . . ?
N11 C43 C44 N10 -1.1(3) . . . . ?
N11 C43 C44 C46 173.3(3) . . . . ?
N11 C45 C49 N14 -54.7(3) . . . . ?
N11 C45 C49 C50 60.0(3) . . . . ?
N12 C47 C48 N10 -1.5(4) . . . . ?
N14 C49 C50 C51 -24.3(3) . . . . ?
N14 C53 C54 C55 175.7(16) . . . . ?
C32 N8 C33 N9 177.6(2) . . . . ?
C32 N8 C33 C34 -1.7(4) . . . . ?
C32 C31 C35 C34 -0.8(4) . . . . ?
C33 N8 C32 C31 -1.3(4) . . . . ?
C33 N9 C36 O7 -3.3(4) . . . . ?
C33 N9 C36 C37 175.6(2) . . . . ?
C33 C34 C35 C31 -2.0(4) . . . . ?
C35 C31 C32 N8 2.6(5) . . . . ?
C36 N9 C33 N8 -175.5(2) . . . . ?
C36 N9 C33 C34 3.8(4) . . . . ?
C36 C37 C38 C39 178.0(2) . . . . ?
C36 C37 C42 C41 -178.4(2) . . . . ?
C37 C38 C39 C40 0.2(4) . . . . ?
C38 C37 C42 C41 -0.6(4) . . . . ?
C38 C39 C40 C41 -0.3(3) . . . . ?
C38 C39 C40 C43 -175.0(2) . . . . ?
C39 C40 C41 C42 0.0(4) . . . . ?
C39 C40 C43 N11 136.1(2) . . . . ?
C39 C40 C43 C44 -38.9(4) . . . . ?
C40 C41 C42 C37 0.4(4) . . . . ?
C40 C43 C44 N10 174.2(2) . . . . ?
C40 C43 C44 C46 -11.4(5) . . . . ?
C41 C40 C43 N11 -38.6(3) . . . . ?
C41 C40 C43 C44 146.5(3) . . . . ?
C42 C37 C38 C39 0.3(4) . . . . ?
C43 N11 C45 N10 -1.2(3) . . . . ?
C43 N11 C45 C49 173.8(2) . . . . ?
C43 C40 C41 C42 174.8(2) . . . . ?
C43 C44 C46 N12 179.1(3) . . . . ?
C43 C44 C46 N13 0.1(5) . . . . ?
C44 N10 C45 N11 0.6(3) . . . . ?
C44 N10 C45 C49 -174.4(2) . . . . ?
C44 N10 C48 C47 -2.8(4) . . . . ?
C45 N10 C44 C43 0.3(3) . . . . ?
C45 N10 C44 C46 -175.3(2) . . . . ?
C45 N10 C48 C47 -179.7(3) . . . . ?
C45 N11 C43 C40 -174.5(2) . . . . ?
C45 N11 C43 C44 1.4(3) . . . . ?
C45 C49 C50 C51 -142.5(2) . . . . ?
C46 N12 C47 C48 1.2(4) . . . . ?
C47 N12 C46 N13 -177.7(2) . . . . ?
C47 N12 C46 C44 3.2(3) . . . . ?
C48 N10 C44 C43 -177.3(2) . . . . ?
C48 N10 C44 C46 7.1(3) . . . . ?
C48 N10 C45 N11 177.9(2) . . . . ?
C48 N10 C45 C49 2.9(4) . . . . ?
C49 N14 C52 C51 22.6(3) . . . . ?
C49 N14 C53 O8 -0.7(4) . . . . ?
C49 N14 C53 C54 178.6(2) . . . . ?
C49 C50 C51 C52 38.2(3) . . . . ?
C50 C51 C52 N14 -36.7(3) . . . . ?
C52 N14 C49 C45 122.3(2) . . . . ?
C52 N14 C49 C50 0.9(3) . . . . ?
C52 N14 C53 O8 176.5(2) . . . . ?
C52 N14 C53 C54 -4.1(4) . . . . ?
C53 N14 C49 C45 -60.1(3) . . . . ?
C53 N14 C49 C50 178.5(2) . . . . ?
C53 N14 C52 C51 -154.8(2) . . . . ?
C53 C54 C55 C56 -1(9) . . . . ?
O3 C27 C28 C29 -8.5(4) . . . . ?
O4 C27 C28 C29 171.9(3) . . . . ?
C27 C28 C29 C30 -1.6(5) . . . . ?
C28 C29 C30 O5 1.4(4) . . . . ?
C28 C29 C30 O6 -177.7(3) . . . . ?
O9 C57 C58 C59 -2.9(4) . . . . ?
O10 C57 C58 C59 176.1(3) . . . . ?
C57 C58 C59 C60 -0.5(5) . . . . ?
C58 C59 C60 O11 -4.3(4) . . . . ?
C58 C59 C60 O12 176.3(3) . . . . ?
